data_7021905
loop_
_publ_author_name
'Saha, Debraj'
'Maity, Tanmoy'
'Das, Soma'
'Koner, Subratanath'

_publ_section_title
;
 A magnesium-based multifunctional metal-organic framework: synthesis,
 thermally induced structural variation, selective gas adsorption,
 photoluminescence and heterogeneous catalytic study.
;
_journal_issue 38
_journal_name_full 'Dalton transactions (Cambridge, England : 2003)'
_journal_page_first 13912
_journal_page_last 13922
_journal_paper_doi 10.1039/c3dt51509e
_journal_volume 42
_journal_year 2013
_chemical_formula_sum 'C10 H14 Mg2 N4 O13'
_chemical_formula_weight 446.87
_chemical_name_systematic
;
 ?
;
_space_group_IT_number 15
_symmetry_space_group_name_Hall '-C 2yc'
_symmetry_space_group_name_H-M 'C 1 2/c 1'
_atom_sites_solution_hydrogens geom
_atom_sites_solution_primary direct
_atom_sites_solution_secondary difmap
_audit_creation_method SHELXL-97
_cell_angle_alpha 90.00
_cell_angle_beta 94.4830(10)
_cell_angle_gamma 90.00
_cell_formula_units_Z 4
_cell_length_a 12.5972(3)
_cell_length_b 10.0305(3)
_cell_length_c 13.8663(4)
_cell_measurement_reflns_used 25
_cell_measurement_temperature 293(2)
_cell_measurement_theta_max 30
_cell_measurement_theta_min 5
_cell_volume 1746.73(8)
_computing_structure_refinement 'SHELXL-97 (Sheldrick, 1997)'
_diffrn_ambient_temperature 293(2)
_diffrn_measured_fraction_theta_full 0.994
_diffrn_measured_fraction_theta_max 0.994
_diffrn_radiation_monochromator graphite
_diffrn_radiation_source 'fine-focus sealed tube'
_diffrn_radiation_type MoK\a
_diffrn_radiation_wavelength 0.71073
_diffrn_reflns_av_R_equivalents 0.0199
_diffrn_reflns_av_sigmaI/netI 0.0174
_diffrn_reflns_limit_h_max 15
_diffrn_reflns_limit_h_min -16
_diffrn_reflns_limit_k_max 9
_diffrn_reflns_limit_k_min -13
_diffrn_reflns_limit_l_max 18
_diffrn_reflns_limit_l_min -16
_diffrn_reflns_number 7243
_diffrn_reflns_theta_full 27.57
_diffrn_reflns_theta_max 27.57
_diffrn_reflns_theta_min 2.60
_exptl_absorpt_coefficient_mu 0.219
_exptl_absorpt_correction_T_max 0.953
_exptl_absorpt_correction_T_min 0.949
_exptl_absorpt_correction_type multi-scan
_exptl_absorpt_process_details SADABAS
_exptl_crystal_colour colourless
_exptl_crystal_density_diffrn 1.699
_exptl_crystal_density_method 'not measured'
_exptl_crystal_description block
_exptl_crystal_F_000 920
_exptl_crystal_size_max 0.24
_exptl_crystal_size_mid 0.23
_exptl_crystal_size_min 0.22
_refine_diff_density_max 0.425
_refine_diff_density_min -0.673
_refine_diff_density_rms 0.171
_refine_ls_extinction_method SHELXL
_refine_ls_goodness_of_fit_ref 1.143
_refine_ls_hydrogen_treatment mixed
_refine_ls_matrix_type full
_refine_ls_number_parameters 160
_refine_ls_number_reflns 2025
_refine_ls_number_restraints 0
_refine_ls_restrained_S_all 1.143
_refine_ls_R_factor_all 0.0425
_refine_ls_R_factor_gt 0.0407
_refine_ls_shift/su_max 0.045
_refine_ls_shift/su_mean 0.007
_refine_ls_structure_factor_coef Fsqd
_refine_ls_weighting_details 'calc w=1/[\s^2^(Fo^2^)+(0.0728P)^2^+0.7047P] where P=(Fo^2^+2Fc^2^)/3'
_refine_ls_weighting_scheme calc
_refine_ls_wR_factor_gt 0.1086
_refine_ls_wR_factor_ref 0.1105
_reflns_number_gt 1886
_reflns_number_total 2025
_reflns_threshold_expression >2sigma(I)
_cod_data_source_file c3dt51509e.txt
_cod_data_source_block try
_cod_original_sg_symbol_H-M C2/c
_cod_database_code 7021905

loop_
_symmetry_equiv_pos_as_xyz
'x, y, z'
'-x, y, -z+1/2'
'x+1/2, y+1/2, z'
'-x+1/2, y+1/2, -z+1/2'
'-x, -y, -z'
'x, -y, z-1/2'
'-x+1/2, -y+1/2, -z'
'x+1/2, -y+1/2, z-1/2'

loop_
_atom_site_label
_atom_site_type_symbol
_atom_site_fract_x
_atom_site_fract_y
_atom_site_fract_z
_atom_site_U_iso_or_equiv
_atom_site_adp_type
_atom_site_occupancy
_atom_site_symmetry_multiplicity
_atom_site_calc_flag
_atom_site_refinement_flags
Mg1 Mg 0.76563(3) 0.17734(4) 0.60745(3) 0.01558(16) Uani 1 1 d .
O1 O 0.85118(9) 0.15457(11) 0.73487(7) 0.0273(3) Uani 1 1 d .
O2 O 0.81386(8) 0.34280(9) 0.53509(7) 0.0196(2) Uani 1 1 d .
O3 O 0.65543(9) 0.29240(12) 0.66715(8) 0.0291(3) Uani 1 1 d .
O4 O 0.88240(9) 0.05495(13) 0.55720(8) 0.0304(3) Uani 1 1 d .
O7 O 0.5000 0.16452(15) 0.7500 0.0256(3) Uani 1 2 d S
O5 O 0.90101(8) 0.05010(9) 0.87264(7) 0.0233(2) Uani 1 1 d .
O6 O 0.87558(10) 0.49174(11) 0.64414(7) 0.0332(3) Uani 1 1 d .
C5 C 0.88363(12) 0.31283(14) 0.97444(9) 0.0210(3) Uani 1 1 d .
N5 N 0.84163(10) 0.39399(11) 0.82947(8) 0.0196(3) Uani 1 1 d .
N6 N 0.66486(9) -0.00260(11) 0.61105(8) 0.0187(3) Uani 1 1 d .
C2 C 0.87445(10) 0.15207(13) 0.82368(9) 0.0171(3) Uani 1 1 d .
C1 C 0.85120(10) 0.45709(13) 0.56005(9) 0.0178(3) Uani 1 1 d .
C4 C 0.63924(10) -0.05104(13) 0.52204(9) 0.0174(3) Uani 1 1 d .
C3 C 0.87011(10) 0.28056(12) 0.87718(9) 0.0179(3) Uani 1 1 d .
H6 H 0.8336(16) 0.408(2) 0.7646(15) 0.034(5) Uiso 1 1 d .
H1 H 0.940(2) 0.046(2) 0.586(2) 0.053(7) Uiso 1 1 d .
H5 H 0.4659(19) 0.111(3) 0.7059(18) 0.057(7) Uiso 1 1 d .
H7 H 0.9038(15) 0.256(2) 1.0251(15) 0.034(5) Uiso 1 1 d .
H2 H 0.8850(18) 0.026(2) 0.5029(19) 0.042(6) Uiso 1 1 d .
H3 H 0.6000(18) 0.262(2) 0.6931(17) 0.044(6) Uiso 1 1 d .
H4 H 0.6420(16) 0.373(2) 0.6628(15) 0.033(5) Uiso 1 1 d .

loop_
_atom_site_aniso_label
_atom_site_aniso_U_11
_atom_site_aniso_U_22
_atom_site_aniso_U_33
_atom_site_aniso_U_23
_atom_site_aniso_U_13
_atom_site_aniso_U_12
Mg1 0.0230(3) 0.0125(3) 0.0110(2) 0.00051(14) -0.00001(17) -0.00169(15)
O1 0.0424(6) 0.0249(5) 0.0136(5) -0.0039(4) -0.0056(4) 0.0077(4)
O2 0.0270(5) 0.0156(5) 0.0158(5) 0.0027(3) -0.0010(4) -0.0058(3)
O3 0.0335(6) 0.0175(6) 0.0386(6) 0.0039(4) 0.0167(5) 0.0034(4)
O4 0.0264(6) 0.0443(7) 0.0199(5) -0.0121(5) -0.0027(4) 0.0094(5)
O7 0.0270(7) 0.0211(8) 0.0292(8) 0.000 0.0052(6) 0.000
O5 0.0358(6) 0.0135(5) 0.0198(5) 0.0013(3) -0.0030(4) 0.0014(4)
O6 0.0571(7) 0.0287(6) 0.0127(5) 0.0027(4) -0.0038(4) -0.0177(5)
C5 0.0328(7) 0.0165(7) 0.0133(6) 0.0005(5) -0.0010(5) 0.0056(5)
N5 0.0343(6) 0.0136(5) 0.0107(5) -0.0015(4) -0.0001(4) 0.0042(4)
N6 0.0298(6) 0.0137(6) 0.0124(5) 0.0018(4) 0.0008(4) -0.0037(4)
C2 0.0223(6) 0.0147(6) 0.0139(6) -0.0017(4) -0.0008(4) 0.0014(4)
C1 0.0224(6) 0.0168(6) 0.0139(6) 0.0024(4) -0.0005(4) -0.0037(5)
C4 0.0240(6) 0.0161(6) 0.0119(6) 0.0011(4) 0.0003(4) -0.0037(5)
C3 0.0260(6) 0.0135(6) 0.0142(6) -0.0001(4) 0.0005(4) 0.0024(5)

loop_
_atom_type_symbol
_atom_type_description
_atom_type_scat_dispersion_real
_atom_type_scat_dispersion_imag
_atom_type_scat_source
C C 0.0033 0.0016 'International Tables Vol C Tables 4.2.6.8 and 6.1.1.4'
H H 0.0000 0.0000 'International Tables Vol C Tables 4.2.6.8 and 6.1.1.4'
N N 0.0061 0.0033 'International Tables Vol C Tables 4.2.6.8 and 6.1.1.4'
O O 0.0106 0.0060 'International Tables Vol C Tables 4.2.6.8 and 6.1.1.4'
Mg Mg 0.0486 0.0363 'International Tables Vol C Tables 4.2.6.8 and 6.1.1.4'

loop_
_geom_angle_atom_site_label_1
_geom_angle_atom_site_label_2
_geom_angle_atom_site_label_3
_geom_angle
_geom_angle_site_symmetry_1
_geom_angle_site_symmetry_3
O1 Mg1 O3 92.46(5) . .
O1 Mg1 O2 111.24(5) . .
O3 Mg1 O2 88.72(5) . .
O1 Mg1 O4 83.26(5) . .
O3 Mg1 O4 175.54(5) . .
O2 Mg1 O4 93.98(5) . .
O1 Mg1 O2 167.16(5) . 7_656
O3 Mg1 O2 98.26(5) . 7_656
O2 Mg1 O2 76.22(4) . 7_656
O4 Mg1 O2 85.84(4) . 7_656
O1 Mg1 N6 99.03(5) . .
O3 Mg1 N6 92.45(5) . .
O2 Mg1 N6 149.64(4) . .
O4 Mg1 N6 87.02(5) . .
O2 Mg1 N6 73.59(4) 7_656 .
O1 Mg1 Mg1 149.18(4) . 7_656
O3 Mg1 Mg1 94.57(4) . 7_656
O2 Mg1 Mg1 39.16(3) . 7_656
O4 Mg1 Mg1 89.76(4) . 7_656
O2 Mg1 Mg1 37.06(3) 7_656 7_656
N6 Mg1 Mg1 110.59(3) . 7_656
C2 O1 Mg1 160.34(10) . .
C1 O2 Mg1 135.19(8) . .
C1 O2 Mg1 117.89(8) . 7_656
Mg1 O2 Mg1 103.78(4) . 7_656
C3 C5 C4 104.62(11) . 4_656
N6 N5 C3 112.31(10) 4_656 .
N5 N6 C4 105.40(10) 4_646 .
N5 N6 Mg1 135.52(9) 4_646 .
C4 N6 Mg1 111.85(8) . .
O1 C2 O5 125.65(12) . .
O1 C2 C3 117.42(11) . .
O5 C2 C3 116.93(11) . .
O6 C1 O2 124.68(12) . .
O6 C1 C4 121.03(12) . 7_656
O2 C1 C4 114.27(11) . 7_656
N6 C4 C5 110.93(11) . 4_646
N6 C4 C1 116.46(11) . 7_656
C5 C4 C1 132.38(12) 4_646 7_656
N5 C3 C5 106.74(11) . .
N5 C3 C2 120.22(11) . .
C5 C3 C2 132.89(12) . .

loop_
_geom_bond_atom_site_label_1
_geom_bond_atom_site_label_2
_geom_bond_distance
_geom_bond_site_symmetry_2
Mg1 O1 2.0093(10) .
Mg1 O3 2.0308(12) .
Mg1 O2 2.0556(10) .
Mg1 O4 2.0776(12) .
Mg1 O2 2.1543(10) 7_656
Mg1 N6 2.2094(12) .
Mg1 Mg1 3.3130(8) 7_656
O1 C2 1.2436(16) .
O2 C1 1.2767(16) .
O2 Mg1 2.1543(10) 7_656
O5 C2 1.2584(16) .
O6 C1 1.2324(16) .
C5 C3 1.3845(17) .
C5 C4 1.3971(18) 4_656
N5 N6 1.3317(15) 4_656
N5 C3 1.3504(16) .
N6 N5 1.3317(15) 4_646
N6 C4 1.3422(16) .
C2 C3 1.4903(17) .
C1 C4 1.4898(17) 7_656
C4 C5 1.3971(18) 4_646
C4 C1 1.4898(17) 7_656
